data_7004914
loop_
_publ_author_name
'Levason, William'
'Nirwan, Manisha'
'Ratnani, Raju'
'Reid, Gillian'
'Tsoureas, Nikolaos'
'Webster, Michael'

_publ_section_title
;
 Transition metal complexes with wide-angle dithio-, diseleno- and
 ditelluroethers: properties and structural systematics.
;
_journal_issue 4
_journal_name_full 'Dalton transactions (Cambridge, England : 2003)'
_journal_page_first 439
_journal_page_last 448
_journal_paper_doi 10.1039/b613501c
_journal_year 2007
_chemical_formula_moiety 'C20 H28 Cl2 Rh S4 1+, F6 P 1-'
_chemical_formula_sum 'C20 H28 Cl2 F6 P Rh S4'
_chemical_formula_weight 715.44
_chemical_name_common
;
Cis-dichlorobis(1,2-bis(methylthiomethyl)benzene)rhodium(iii)
hexafluorophosphate(V)
;
_chemical_name_systematic
;
Cis-dichlorobis(1,2-bis(methylthiomethyl)benzene)rhodium(III)
hexafluorophosphate(V)
;
_space_group_IT_number 14
_symmetry_cell_setting monoclinic
_symmetry_Int_Tables_number 14
_symmetry_space_group_name_Hall '-P 2yn'
_symmetry_space_group_name_H-M 'P 1 21/n 1'
_atom_sites_solution_hydrogens geom
_atom_sites_solution_primary direct
_atom_sites_solution_secondary difmap
_audit_creation_date 2006-01-20
_audit_creation_method 'SHELXL-97 + hand edit'
_cell_angle_alpha 90.00
_cell_angle_beta 96.621(9)
_cell_angle_gamma 90.00
_cell_formula_units_Z 4
_cell_length_a 12.356(2)
_cell_length_b 12.027(2)
_cell_length_c 18.368(4)
_cell_measurement_reflns_used 6376
_cell_measurement_temperature 120(2)
_cell_measurement_theta_max 27.48
_cell_measurement_theta_min 2.91
_cell_volume 2711.4(9)
_computing_structure_refinement 'SHELXL-97 (Sheldrick, 1997)'
_computing_structure_solution 'SHELXS-97 (Sheldrick, 1997)'
_diffrn_ambient_temperature 120(2)
_diffrn_measured_fraction_theta_full 0.987
_diffrn_measured_fraction_theta_max 0.987
_diffrn_measurement_device_type 'area detector, Nonius Kappa ccd'
_diffrn_measurement_method '\f and \w scans'
_diffrn_radiation_monochromator graphite
_diffrn_radiation_source 'Nonius rotating anode'
_diffrn_radiation_type MoK\a
_diffrn_radiation_wavelength 0.71073
_diffrn_reflns_av_R_equivalents 0.0947
_diffrn_reflns_av_sigmaI/netI 0.1158
_diffrn_reflns_limit_h_max 16
_diffrn_reflns_limit_h_min -16
_diffrn_reflns_limit_k_max 15
_diffrn_reflns_limit_k_min -15
_diffrn_reflns_limit_l_max 23
_diffrn_reflns_limit_l_min -23
_diffrn_reflns_number 26273
_diffrn_reflns_theta_full 27.62
_diffrn_reflns_theta_max 27.62
_diffrn_reflns_theta_min 3.39
_diffrn_standards_decay_% 0
_diffrn_standards_number 0
_exptl_absorpt_coefficient_mu 1.245
_exptl_absorpt_correction_T_max 1.0000
_exptl_absorpt_correction_T_min 0.4688
_exptl_absorpt_correction_type multi-scan
_exptl_absorpt_process_details 'G.M. Sheldrick, (2003). SADABS. Version 2.10. Bruker AXS Inc.'
_exptl_crystal_colour yellow
_exptl_crystal_density_diffrn 1.753
_exptl_crystal_density_method 'not measured'
_exptl_crystal_description block
_exptl_crystal_F_000 1440
_exptl_crystal_size_max 0.12
_exptl_crystal_size_mid 0.09
_exptl_crystal_size_min 0.04
_refine_diff_density_max 0.675
_refine_diff_density_min -0.795
_refine_diff_density_rms 0.143
_refine_ls_extinction_method none
_refine_ls_goodness_of_fit_ref 1.015
_refine_ls_hydrogen_treatment noref
_refine_ls_matrix_type full
_refine_ls_number_parameters 307
_refine_ls_number_reflns 6223
_refine_ls_number_restraints 0
_refine_ls_restrained_S_all 1.015
_refine_ls_R_factor_all 0.1154
_refine_ls_R_factor_gt 0.0515
_refine_ls_shift/su_max 0.001
_refine_ls_shift/su_mean 0.000
_refine_ls_structure_factor_coef Fsqd
_refine_ls_weighting_details 'w=1/[\s^2^(Fo^2^)+(0.0313P)^2^+1.5002P] where P=(Fo^2^+2Fc^2^)/3'
_refine_ls_weighting_scheme calc
_refine_ls_wR_factor_gt 0.0829
_refine_ls_wR_factor_ref 0.0980
_reflns_number_gt 3820
_reflns_number_total 6223
_reflns_threshold_expression I>2sigma(I)
_cod_data_source_file b613501c.txt
_cod_data_source_block 05mfd032
_cod_original_cell_volume 2711.3(9)
_cod_original_sg_symbol_H-M 'P 21/n'
_cod_database_code 7004914

loop_
_symmetry_equiv_pos_as_xyz
'x, y, z'
'-x+1/2, y+1/2, -z+1/2'
'-x, -y, -z'
'x-1/2, -y-1/2, z-1/2'

loop_
_atom_site_label
_atom_site_type_symbol
_atom_site_fract_x
_atom_site_fract_y
_atom_site_fract_z
_atom_site_U_iso_or_equiv
_atom_site_adp_type
_atom_site_occupancy
_atom_site_symmetry_multiplicity
_atom_site_calc_flag
_atom_site_refinement_flags
_atom_site_disorder_assembly
_atom_site_disorder_group
Rh1 Rh 0.38197(3) 0.08633(3) 0.188801(18) 0.01886(11) Uani 1 1 d . . .
Cl1 Cl 0.51821(9) -0.04332(9) 0.23123(6) 0.0230(3) Uani 1 1 d . . .
Cl2 Cl 0.23421(10) -0.03203(9) 0.20138(6) 0.0260(3) Uani 1 1 d . . .
S1 S 0.37901(10) 0.14689(9) 0.31166(6) 0.0211(3) Uani 1 1 d . . .
S2 S 0.53293(10) 0.18654(10) 0.15568(6) 0.0238(3) Uani 1 1 d . . .
S3 S 0.39525(10) -0.00044(9) 0.07291(6) 0.0220(3) Uani 1 1 d . . .
S4 S 0.25761(10) 0.23241(9) 0.16029(6) 0.0218(3) Uani 1 1 d . . .
P1 P 0.83464(11) 0.31798(10) 0.06306(6) 0.0235(3) Uani 1 1 d . . .
F1 F 0.8772(2) 0.2440(2) -0.00034(14) 0.0479(8) Uani 1 1 d . . .
F2 F 0.7522(2) 0.2198(2) 0.07919(13) 0.0318(7) Uani 1 1 d . . .
F3 F 0.9257(2) 0.2656(2) 0.12145(14) 0.0387(7) Uani 1 1 d . . .
F4 F 0.9162(2) 0.4157(2) 0.04668(14) 0.0421(8) Uani 1 1 d . . .
F5 F 0.7431(2) 0.3703(2) 0.00459(14) 0.0419(8) Uani 1 1 d . . .
F6 F 0.7914(2) 0.3912(2) 0.12605(14) 0.0389(7) Uani 1 1 d . . .
C1 C 0.3550(4) 0.0230(4) 0.3632(2) 0.0290(12) Uani 1 1 d . . .
H1 H 0.2827 -0.0068 0.3462 0.044 Uiso 1 1 calc R . .
H2 H 0.3586 0.0415 0.4154 0.044 Uiso 1 1 calc R . .
H3 H 0.4106 -0.0328 0.3561 0.044 Uiso 1 1 calc R . .
C2 C 0.5147(4) 0.1781(4) 0.3569(2) 0.0229(11) Uani 1 1 d . . .
H4 H 0.5151 0.1701 0.4106 0.028 Uiso 1 1 calc R . .
H5 H 0.5676 0.1242 0.3407 0.028 Uiso 1 1 calc R . .
C3 C 0.5492(4) 0.2948(3) 0.3394(2) 0.0210(11) Uani 1 1 d . . .
C4 C 0.5253(4) 0.3824(4) 0.3844(2) 0.0256(12) Uani 1 1 d . . .
H6 H 0.4846 0.3688 0.4243 0.031 Uiso 1 1 calc R . .
C5 C 0.5604(4) 0.4894(4) 0.3714(2) 0.0259(11) Uani 1 1 d . . .
H7 H 0.5436 0.5489 0.4022 0.031 Uiso 1 1 calc R . .
C6 C 0.6199(4) 0.5088(4) 0.3136(2) 0.0292(12) Uani 1 1 d . . .
H8 H 0.6442 0.5820 0.3046 0.035 Uiso 1 1 calc R . .
C7 C 0.6442(4) 0.4220(4) 0.2686(2) 0.0265(11) Uani 1 1 d . . .
H9 H 0.6857 0.4360 0.2292 0.032 Uiso 1 1 calc R . .
C8 C 0.6086(4) 0.3148(4) 0.2806(2) 0.0234(11) Uani 1 1 d . . .
C9 C 0.6372(4) 0.2231(4) 0.2303(2) 0.0250(11) Uani 1 1 d . . .
H10 H 0.6551 0.1557 0.2602 0.030 Uiso 1 1 calc R . .
H11 H 0.7039 0.2452 0.2088 0.030 Uiso 1 1 calc R . .
C10 C 0.4970(4) 0.3216(4) 0.1193(3) 0.0339(13) Uani 1 1 d . . .
H12 H 0.4397 0.3143 0.0780 0.051 Uiso 1 1 calc R . .
H13 H 0.5612 0.3567 0.1025 0.051 Uiso 1 1 calc R . .
H14 H 0.4704 0.3676 0.1575 0.051 Uiso 1 1 calc R . .
C11 C 0.3730(4) -0.1480(3) 0.0824(2) 0.0271(12) Uani 1 1 d . . .
H15 H 0.4288 -0.1786 0.1192 0.041 Uiso 1 1 calc R . .
H16 H 0.3774 -0.1847 0.0352 0.041 Uiso 1 1 calc R . .
H17 H 0.3007 -0.1605 0.0980 0.041 Uiso 1 1 calc R . .
C12 C 0.2819(4) 0.0260(4) 0.0035(2) 0.0252(11) Uani 1 1 d . . .
H18 H 0.2851 -0.0260 -0.0380 0.030 Uiso 1 1 calc R . .
H19 H 0.2126 0.0132 0.0243 0.030 Uiso 1 1 calc R . .
C13 C 0.2854(4) 0.1434(4) -0.0237(2) 0.0222(11) Uani 1 1 d . . .
C14 C 0.3407(4) 0.1640(4) -0.0843(2) 0.0274(12) Uani 1 1 d . . .
H20 H 0.3729 0.1041 -0.1078 0.033 Uiso 1 1 calc R . .
C15 C 0.3491(4) 0.2715(4) -0.1103(2) 0.0325(13) Uani 1 1 d . . .
H21 H 0.3882 0.2853 -0.1510 0.039 Uiso 1 1 calc R . .
C16 C 0.3008(4) 0.3588(4) -0.0772(2) 0.0316(12) Uani 1 1 d . . .
H22 H 0.3067 0.4325 -0.0949 0.038 Uiso 1 1 calc R . .
C17 C 0.2441(4) 0.3378(4) -0.0184(2) 0.0274(12) Uani 1 1 d . . .
H23 H 0.2098 0.3976 0.0038 0.033 Uiso 1 1 calc R . .
C18 C 0.2360(4) 0.2307(4) 0.0091(2) 0.0242(11) Uani 1 1 d . . .
C19 C 0.1726(4) 0.2122(4) 0.0733(2) 0.0284(12) Uani 1 1 d . . .
H24 H 0.1430 0.1356 0.0712 0.034 Uiso 1 1 calc R . .
H25 H 0.1104 0.2646 0.0701 0.034 Uiso 1 1 calc R . .
C20 C 0.1495(4) 0.2232(4) 0.2190(2) 0.0272(12) Uani 1 1 d . . .
H26 H 0.1803 0.2323 0.2703 0.041 Uiso 1 1 calc R . .
H27 H 0.1140 0.1505 0.2126 0.041 Uiso 1 1 calc R . .
H28 H 0.0958 0.2820 0.2059 0.041 Uiso 1 1 calc R . .

loop_
_atom_site_aniso_label
_atom_site_aniso_U_11
_atom_site_aniso_U_22
_atom_site_aniso_U_33
_atom_site_aniso_U_23
_atom_site_aniso_U_13
_atom_site_aniso_U_12
Rh1 0.0192(2) 0.0199(2) 0.01749(19) -0.00143(16) 0.00244(14) -0.00031(18)
Cl1 0.0232(7) 0.0250(6) 0.0209(6) -0.0007(5) 0.0023(5) 0.0039(5)
Cl2 0.0228(7) 0.0244(6) 0.0306(7) -0.0022(5) 0.0026(5) -0.0037(5)
S1 0.0226(7) 0.0235(7) 0.0177(6) -0.0023(5) 0.0049(5) -0.0029(5)
S2 0.0243(7) 0.0292(7) 0.0182(6) -0.0020(5) 0.0034(5) -0.0055(6)
S3 0.0240(7) 0.0220(6) 0.0193(6) -0.0027(5) -0.0002(5) 0.0019(6)
S4 0.0236(7) 0.0216(6) 0.0206(6) -0.0023(5) 0.0035(5) 0.0013(6)
P1 0.0252(8) 0.0246(7) 0.0211(6) 0.0003(5) 0.0050(6) -0.0021(6)
F1 0.049(2) 0.060(2) 0.0392(17) -0.0177(15) 0.0222(15) -0.0036(17)
F2 0.0343(17) 0.0321(16) 0.0298(15) 0.0013(12) 0.0073(13) -0.0105(14)
F3 0.0323(18) 0.0372(17) 0.0435(17) 0.0038(14) -0.0087(14) 0.0076(15)
F4 0.042(2) 0.0431(18) 0.0408(17) 0.0040(14) 0.0042(14) -0.0205(16)
F5 0.042(2) 0.0413(17) 0.0382(17) 0.0102(14) -0.0111(14) -0.0052(16)
F6 0.046(2) 0.0348(16) 0.0371(16) -0.0113(14) 0.0112(14) 0.0031(15)
C1 0.039(3) 0.030(3) 0.019(2) 0.003(2) 0.008(2) -0.015(3)
C2 0.026(3) 0.030(3) 0.013(2) 0.002(2) 0.003(2) 0.002(2)
C3 0.024(3) 0.019(3) 0.020(2) 0.001(2) 0.002(2) -0.001(2)
C4 0.025(3) 0.030(3) 0.022(3) -0.006(2) 0.003(2) 0.002(2)
C5 0.025(3) 0.024(3) 0.028(3) -0.007(2) 0.000(2) 0.001(2)
C6 0.029(3) 0.028(3) 0.030(3) 0.004(2) -0.001(2) -0.003(3)
C7 0.024(3) 0.034(3) 0.023(3) -0.002(2) 0.005(2) -0.003(2)
C8 0.019(3) 0.030(3) 0.020(2) -0.001(2) 0.000(2) -0.005(2)
C9 0.021(3) 0.036(3) 0.018(2) 0.001(2) 0.003(2) -0.001(2)
C10 0.029(3) 0.038(3) 0.033(3) 0.010(2) -0.005(2) -0.010(3)
C11 0.035(3) 0.020(3) 0.025(3) -0.001(2) 0.002(2) 0.002(2)
C12 0.029(3) 0.025(3) 0.019(2) -0.006(2) -0.003(2) -0.001(2)
C13 0.022(3) 0.029(3) 0.014(2) 0.001(2) -0.003(2) 0.002(2)
C14 0.031(3) 0.029(3) 0.021(3) -0.003(2) -0.002(2) 0.009(2)
C15 0.026(3) 0.050(4) 0.023(3) 0.005(3) 0.006(2) 0.003(3)
C16 0.033(3) 0.033(3) 0.027(3) 0.008(2) -0.002(2) -0.001(3)
C17 0.031(3) 0.026(3) 0.023(3) -0.005(2) -0.006(2) 0.016(2)
C18 0.023(3) 0.029(3) 0.020(2) 0.000(2) -0.001(2) 0.001(2)
C19 0.020(3) 0.036(3) 0.028(3) -0.005(2) 0.000(2) 0.001(2)
C20 0.025(3) 0.036(3) 0.021(2) 0.000(2) 0.006(2) 0.007(2)

loop_
_atom_type_symbol
_atom_type_description
_atom_type_scat_dispersion_real
_atom_type_scat_dispersion_imag
_atom_type_scat_source
C C 0.0033 0.0016 'International Tables Vol C Tables 4.2.6.8 and 6.1.1.4'
H H 0.0000 0.0000 'International Tables Vol C Tables 4.2.6.8 and 6.1.1.4'
F F 0.0171 0.0103 'International Tables Vol C Tables 4.2.6.8 and 6.1.1.4'
P P 0.1023 0.0942 'International Tables Vol C Tables 4.2.6.8 and 6.1.1.4'
S S 0.1246 0.1234 'International Tables Vol C Tables 4.2.6.8 and 6.1.1.4'
Cl Cl 0.1484 0.1585 'International Tables Vol C Tables 4.2.6.8 and 6.1.1.4'
Rh Rh -1.1178 0.9187 'International Tables Vol C Tables 4.2.6.8 and 6.1.1.4'

loop_
_geom_angle_atom_site_label_1
_geom_angle_atom_site_label_2
_geom_angle_atom_site_label_3
_geom_angle
_geom_angle_site_symmetry_1
_geom_angle_site_symmetry_3
_geom_angle_publ_flag
Cl2 Rh1 S4 88.82(4) . . ?
Cl2 Rh1 S2 169.24(4) . . ?
S4 Rh1 S2 94.39(4) . . ?
Cl2 Rh1 Cl1 95.74(4) . . ?
S4 Rh1 Cl1 171.67(4) . . ?
S2 Rh1 Cl1 82.40(4) . . ?
Cl2 Rh1 S1 89.72(4) . . ?
S4 Rh1 S1 84.34(4) . . ?
S2 Rh1 S1 100.81(4) . . ?
Cl1 Rh1 S1 88.71(4) . . ?
Cl2 Rh1 S3 87.53(4) . . ?
S4 Rh1 S3 103.75(4) . . ?
S2 Rh1 S3 81.73(4) . . ?
Cl1 Rh1 S3 83.46(4) . . ?
S1 Rh1 S3 171.39(4) . . ?
C1 S1 C2 97.4(2) . . ?
C1 S1 Rh1 105.45(15) . . ?
C2 S1 Rh1 112.45(14) . . ?
C10 S2 C9 100.7(2) . . ?
C10 S2 Rh1 112.96(17) . . ?
C9 S2 Rh1 116.13(14) . . ?
C11 S3 C12 97.3(2) . . ?
C11 S3 Rh1 108.40(15) . . ?
C12 S3 Rh1 115.03(15) . . ?
C20 S4 C19 97.1(2) . . ?
C20 S4 Rh1 109.20(15) . . ?
C19 S4 Rh1 112.99(16) . . ?
F3 P1 F6 89.99(15) . . ?
F3 P1 F5 179.85(19) . . ?
F6 P1 F5 90.00(16) . . ?
F3 P1 F4 90.33(16) . . ?
F6 P1 F4 90.12(15) . . ?
F5 P1 F4 89.82(15) . . ?
F3 P1 F1 90.23(16) . . ?
F6 P1 F1 179.54(18) . . ?
F5 P1 F1 89.78(16) . . ?
F4 P1 F1 90.28(15) . . ?
F3 P1 F2 89.93(15) . . ?
F6 P1 F2 89.96(14) . . ?
F5 P1 F2 89.92(15) . . ?
F4 P1 F2 179.73(18) . . ?
F1 P1 F2 89.64(15) . . ?
S1 C1 H1 109.5 . . ?
S1 C1 H2 109.5 . . ?
H1 C1 H2 109.5 . . ?
S1 C1 H3 109.5 . . ?
H1 C1 H3 109.5 . . ?
H2 C1 H3 109.5 . . ?
C3 C2 S1 111.1(3) . . ?
C3 C2 H4 109.4 . . ?
S1 C2 H4 109.4 . . ?
C3 C2 H5 109.4 . . ?
S1 C2 H5 109.4 . . ?
H4 C2 H5 108.0 . . ?
C4 C3 C8 119.7(4) . . ?
C4 C3 C2 119.5(4) . . ?
C8 C3 C2 120.8(4) . . ?
C5 C4 C3 120.6(4) . . ?
C5 C4 H6 119.7 . . ?
C3 C4 H6 119.7 . . ?
C6 C5 C4 119.6(4) . . ?
C6 C5 H7 120.2 . . ?
C4 C5 H7 120.2 . . ?
C5 C6 C7 120.1(4) . . ?
C5 C6 H8 119.9 . . ?
C7 C6 H8 119.9 . . ?
C6 C7 C8 120.8(4) . . ?
C6 C7 H9 119.6 . . ?
C8 C7 H9 119.6 . . ?
C7 C8 C3 119.2(4) . . ?
C7 C8 C9 118.9(4) . . ?
C3 C8 C9 121.9(4) . . ?
C8 C9 S2 116.2(3) . . ?
C8 C9 H10 108.2 . . ?
S2 C9 H10 108.2 . . ?
C8 C9 H11 108.2 . . ?
S2 C9 H11 108.2 . . ?
H10 C9 H11 107.4 . . ?
S2 C10 H12 109.5 . . ?
S2 C10 H13 109.5 . . ?
H12 C10 H13 109.5 . . ?
S2 C10 H14 109.5 . . ?
H12 C10 H14 109.5 . . ?
H13 C10 H14 109.5 . . ?
S3 C11 H15 109.5 . . ?
S3 C11 H16 109.5 . . ?
H15 C11 H16 109.5 . . ?
S3 C11 H17 109.5 . . ?
H15 C11 H17 109.5 . . ?
H16 C11 H17 109.5 . . ?
C13 C12 S3 110.5(3) . . ?
C13 C12 H18 109.5 . . ?
S3 C12 H18 109.5 . . ?
C13 C12 H19 109.5 . . ?
S3 C12 H19 109.5 . . ?
H18 C12 H19 108.1 . . ?
C18 C13 C14 119.5(4) . . ?
C18 C13 C12 122.5(4) . . ?
C14 C13 C12 117.9(4) . . ?
C15 C14 C13 120.3(4) . . ?
C15 C14 H20 119.9 . . ?
C13 C14 H20 119.9 . . ?
C16 C15 C14 120.2(4) . . ?
C16 C15 H21 119.9 . . ?
C14 C15 H21 119.9 . . ?
C17 C16 C15 119.3(4) . . ?
C17 C16 H22 120.3 . . ?
C15 C16 H22 120.3 . . ?
C16 C17 C18 121.3(4) . . ?
C16 C17 H23 119.4 . . ?
C18 C17 H23 119.4 . . ?
C13 C18 C17 119.3(4) . . ?
C13 C18 C19 121.5(4) . . ?
C17 C18 C19 119.1(4) . . ?
C18 C19 S4 111.6(3) . . ?
C18 C19 H24 109.3 . . ?
S4 C19 H24 109.3 . . ?
C18 C19 H25 109.3 . . ?
S4 C19 H25 109.3 . . ?
H24 C19 H25 108.0 . . ?
S4 C20 H26 109.5 . . ?
S4 C20 H27 109.5 . . ?
H26 C20 H27 109.5 . . ?
S4 C20 H28 109.5 . . ?
H26 C20 H28 109.5 . . ?
H27 C20 H28 109.5 . . ?

loop_
_geom_bond_atom_site_label_1
_geom_bond_atom_site_label_2
_geom_bond_distance
_geom_bond_site_symmetry_2
_geom_bond_publ_flag
Rh1 Cl2 2.3474(12) . ?
Rh1 S4 2.3529(12) . ?
Rh1 S2 2.3587(12) . ?
Rh1 Cl1 2.3601(12) . ?
Rh1 S1 2.3756(12) . ?
Rh1 S3 2.3933(12) . ?
S1 C1 1.808(4) . ?
S1 C2 1.822(5) . ?
S2 C10 1.793(5) . ?
S2 C9 1.823(4) . ?
S3 C11 1.807(4) . ?
S3 C12 1.810(4) . ?
S4 C20 1.815(4) . ?
S4 C19 1.825(4) . ?
P1 F3 1.592(3) . ?
P1 F6 1.594(3) . ?
P1 F5 1.596(3) . ?
P1 F4 1.599(3) . ?
P1 F1 1.602(3) . ?
P1 F2 1.609(3) . ?
C1 H1 0.9800 . ?
C1 H2 0.9800 . ?
C1 H3 0.9800 . ?
C2 C3 1.512(6) . ?
C2 H4 0.9900 . ?
C2 H5 0.9900 . ?
C3 C4 1.392(6) . ?
C3 C8 1.395(6) . ?
C4 C5 1.387(6) . ?
C4 H6 0.9500 . ?
C5 C6 1.380(6) . ?
C5 H7 0.9500 . ?
C6 C7 1.386(6) . ?
C6 H8 0.9500 . ?
C7 C8 1.388(6) . ?
C7 H9 0.9500 . ?
C8 C9 1.506(6) . ?
C9 H10 0.9900 . ?
C9 H11 0.9900 . ?
C10 H12 0.9800 . ?
C10 H13 0.9800 . ?
C10 H14 0.9800 . ?
C11 H15 0.9800 . ?
C11 H16 0.9800 . ?
C11 H17 0.9800 . ?
C12 C13 1.499(6) . ?
C12 H18 0.9900 . ?
C12 H19 0.9900 . ?
C13 C18 1.387(6) . ?
C13 C14 1.394(6) . ?
C14 C15 1.387(6) . ?
C14 H20 0.9500 . ?
C15 C16 1.382(6) . ?
C15 H21 0.9500 . ?
C16 C17 1.377(6) . ?
C16 H22 0.9500 . ?
C17 C18 1.391(6) . ?
C17 H23 0.9500 . ?
C18 C19 1.505(6) . ?
C19 H24 0.9900 . ?
C19 H25 0.9900 . ?
C20 H26 0.9800 . ?
C20 H27 0.9800 . ?
C20 H28 0.9800 . ?
